data_4502589
loop_
_publ_author_name
'Wang, Xiu-Li'
'Chen, Yong-Qiang'
'Gao, Qiang'
'Lin, Hong-Yan'
'Liu, Guo-Cheng'
'Zhang, Jin-Xia'
'Tian, Ai-Xiang'

_publ_section_title
;
 Coordination Behavior of 5,6-Substituted 1,10-Phenanthroline Derivatives
 and Structural Diversities by Coligands in the Construction of Lead(II)
 Complexes
;
_journal_issue 5
_journal_name_full 'Crystal Growth &amp; Design'
_journal_page_first 2174
_journal_paper_doi 10.1021/cg901431r
_journal_volume 10
_journal_year 2010
_chemical_formula_sum 'C31 H20 N6 O5 Pb'
_chemical_formula_weight 763.73
_chemical_name_systematic
; 
 ? 
;
_space_group_IT_number 14
_symmetry_cell_setting monoclinic
_symmetry_space_group_name_Hall '-P 2ybc'
_symmetry_space_group_name_H-M 'P 1 21/c 1'
_atom_sites_solution_hydrogens geom
_atom_sites_solution_primary direct
_atom_sites_solution_secondary difmap
_audit_creation_method SHELXL-97
_cell_angle_alpha 90.00
_cell_angle_beta 115.010(5)
_cell_angle_gamma 90.00
_cell_formula_units_Z 8
_cell_length_a 15.7551(13)
_cell_length_b 17.4602(15)
_cell_length_c 20.7841(13)
_cell_measurement_temperature 296(2)
_cell_measurement_theta_max 25.00
_cell_measurement_theta_min 1.59
_cell_volume 5181.3(7)
_computing_cell_refinement 'SMART (Bruker, 2001)'
_computing_data_collection 'SMART (Bruker, 2001)'
_computing_data_reduction 'SAINT+ (Bruker, 1999)'
_computing_molecular_graphics 'PLATON (Spek, 2003)'
_computing_publication_material 'SHELXTL (1998)'
_computing_structure_refinement 'SHELXL-97 (Sheldrick, 1997)'
_computing_structure_solution 'SHELXS-97 (Sheldrick, 1990)'
_diffrn_ambient_temperature 296(2)
_diffrn_measured_fraction_theta_full 1.000
_diffrn_measured_fraction_theta_max 1.000
_diffrn_measurement_device_type 'CCD area detector'
_diffrn_measurement_method 'phi and omega scans'
_diffrn_radiation_monochromator graphite
_diffrn_radiation_source 'fine-focus sealed tube'
_diffrn_radiation_type MoK\a
_diffrn_radiation_wavelength 0.71073
_diffrn_reflns_av_R_equivalents 0.0502
_diffrn_reflns_av_sigmaI/netI 0.0602
_diffrn_reflns_limit_h_max 18
_diffrn_reflns_limit_h_min -18
_diffrn_reflns_limit_k_max 18
_diffrn_reflns_limit_k_min -20
_diffrn_reflns_limit_l_max 24
_diffrn_reflns_limit_l_min -16
_diffrn_reflns_number 26122
_diffrn_reflns_theta_full 25.00
_diffrn_reflns_theta_max 25.00
_diffrn_reflns_theta_min 1.59
_exptl_absorpt_coefficient_mu 6.570
_exptl_absorpt_correction_T_max 0.327
_exptl_absorpt_correction_T_min 0.225
_exptl_absorpt_correction_type empirical
_exptl_absorpt_process_details SADABS
_exptl_crystal_colour YELLOW
_exptl_crystal_density_diffrn 1.958
_exptl_crystal_density_method 'not measured'
_exptl_crystal_description BLOCK
_exptl_crystal_F_000 2960
_exptl_crystal_size_max 0.28
_exptl_crystal_size_mid 0.20
_exptl_crystal_size_min 0.17
_refine_diff_density_max 0.657
_refine_diff_density_min -0.815
_refine_diff_density_rms 0.115
_refine_ls_extinction_method none
_refine_ls_goodness_of_fit_ref 0.942
_refine_ls_hydrogen_treatment mixed
_refine_ls_matrix_type full
_refine_ls_number_parameters 783
_refine_ls_number_reflns 9126
_refine_ls_number_restraints 0
_refine_ls_restrained_S_all 0.942
_refine_ls_R_factor_all 0.0603
_refine_ls_R_factor_gt 0.0341
_refine_ls_shift/su_max 0.001
_refine_ls_shift/su_mean 0.000
_refine_ls_structure_factor_coef Fsqd
_refine_ls_weighting_details 'calc w=1/[\s^2^(Fo^2^)+(0.0214P)^2^+0.0000P] where P=(Fo^2^+2Fc^2^)/3'
_refine_ls_weighting_scheme calc
_refine_ls_wR_factor_gt 0.0565
_refine_ls_wR_factor_ref 0.0612
_reflns_number_gt 6663
_reflns_number_total 9126
_reflns_threshold_expression >2sigma(I)
_cod_data_source_file cg901431r_si_002.cif
_cod_data_source_block compound3
_cod_depositor_comments
;
The following automatic conversions were performed:

'_symmetry_cell_setting' value 'Monoclinic' changed to 'monoclinic'
according to /home/saulius/struct/CIF-dictionaries/cif_core.dic
dictionary named 'cif_core.dic' version 2.4.2 from 2011-04-26.

Automatic conversion script
Id: cif_fix_values 1715 2011-07-08 13:25:40Z adriana 
;
_cod_original_sg_symbol_H-M 'P 21/c'
_cod_database_code 4502589

loop_
_symmetry_equiv_pos_as_xyz
'x, y, z'
'-x, y+1/2, -z+1/2'
'-x, -y, -z'
'x, -y-1/2, z-1/2'

loop_
_atom_site_label
_atom_site_type_symbol
_atom_site_fract_x
_atom_site_fract_y
_atom_site_fract_z
_atom_site_U_iso_or_equiv
_atom_site_adp_type
_atom_site_occupancy
_atom_site_symmetry_multiplicity
_atom_site_calc_flag
_atom_site_refinement_flags
Pb1 Pb 0.339259(15) 0.398515(11) 0.252154(11) 0.03025(7) Uani 1 1 d .
Pb2 Pb 0.175082(15) 0.411624(12) 0.370250(12) 0.03505(7) Uani 1 1 d .
O1 O 0.3671(3) 0.48687(19) 0.3538(2) 0.0374(10) Uani 1 1 d .
O2 O 0.4735(3) 0.5674(2) 0.4295(2) 0.0514(12) Uani 1 1 d .
O3 O 0.3895(3) 0.40026(19) 0.1571(2) 0.0413(10) Uani 1 1 d .
O4 O 0.3883(3) 0.4591(2) 0.0612(2) 0.0474(11) Uani 1 1 d .
O5 O 0.1306(3) 0.40661(19) 0.2423(2) 0.0433(11) Uani 1 1 d .
O6 O 0.1218(3) 0.4652(2) 0.1440(2) 0.0500(12) Uani 1 1 d .
O7 O 0.1241(3) 0.4944(2) 0.4440(2) 0.0419(11) Uani 1 1 d .
O8 O 0.0041(3) 0.5669(2) 0.4383(2) 0.0573(13) Uani 1 1 d .
O9 O 0.3510(4) -0.3424(2) 0.4507(3) 0.0522(14) Uani 1 1 d .
O10 O 0.1017(3) -0.3367(2) 0.5381(2) 0.0503(13) Uani 1 1 d .
H10A H 0.063(4) -0.367(3) 0.503(3) 0.05(2) Uiso 1 1 d .
N1 N 0.3878(3) 0.2505(2) 0.2413(2) 0.0282(11) Uani 1 1 d .
N2 N 0.3880(3) 0.2992(2) 0.3666(2) 0.0271(11) Uani 1 1 d .
N3 N 0.3801(3) -0.0136(2) 0.3215(2) 0.0288(11) Uani 1 1 d .
N4 N 0.3746(3) 0.0246(2) 0.4226(2) 0.0316(11) Uani 1 1 d .
H4A H 0.3725 0.0276 0.4541 0.038 Uiso 1 1 d R
N5 N 0.3580(3) 0.5361(2) 0.2070(2) 0.0318(11) Uani 1 1 d .
N6 N 0.5046(3) 0.4192(2) 0.3269(2) 0.0297(11) Uani 1 1 d .
N7 N 0.1293(3) 0.0304(2) 0.5090(2) 0.0335(12) Uani 1 1 d .
H7A H 0.1295 0.0280 0.5504 0.040 Uiso 1 1 calc R
N8 N 0.1241(3) -0.0081(2) 0.4046(2) 0.0337(12) Uani 1 1 d .
N9 N 0.1492(3) 0.3047(2) 0.4574(2) 0.0328(12) Uani 1 1 d .
N10 N 0.1404(3) 0.2573(2) 0.3290(2) 0.0325(11) Uani 1 1 d .
N11 N 0.1392(3) 0.5440(2) 0.3050(3) 0.0368(12) Uani 1 1 d .
N12 N 0.0073(3) 0.4169(2) 0.3269(2) 0.0318(11) Uani 1 1 d .
C1 C 0.3924(4) 0.2267(3) 0.1820(3) 0.0397(15) Uani 1 1 d .
H1A H 0.3952 0.2633 0.1504 0.048 Uiso 1 1 calc R
C2 C 0.3931(4) 0.1502(3) 0.1653(3) 0.0405(16) Uani 1 1 d .
H2A H 0.3975 0.1359 0.1237 0.049 Uiso 1 1 calc R
C3 C 0.3872(4) 0.0959(3) 0.2104(3) 0.0357(14) Uani 1 1 d .
H3A H 0.3866 0.0442 0.1993 0.043 Uiso 1 1 calc R
C4 C 0.3821(4) 0.1179(3) 0.2728(3) 0.0248(12) Uani 1 1 d .
C5 C 0.3800(4) 0.0657(3) 0.3242(3) 0.0261(13) Uani 1 1 d .
C6 C 0.3774(4) 0.0902(3) 0.3865(3) 0.0265(13) Uani 1 1 d .
C7 C 0.3800(3) 0.1688(3) 0.4044(3) 0.0247(13) Uani 1 1 d .
C8 C 0.3807(4) 0.1963(3) 0.4683(3) 0.0301(13) Uani 1 1 d .
H8A H 0.3764 0.1629 0.5017 0.036 Uiso 1 1 calc R
C9 C 0.3827(3) 0.2222(3) 0.3543(3) 0.0239(12) Uani 1 1 d .
C10 C 0.3833(3) 0.1973(3) 0.2875(3) 0.0235(12) Uani 1 1 d .
C11 C 0.3878(4) 0.2734(3) 0.4797(3) 0.0369(15) Uani 1 1 d .
H11A H 0.3897 0.2932 0.5218 0.044 Uiso 1 1 calc R
C12 C 0.3921(4) 0.3219(3) 0.4291(3) 0.0328(14) Uani 1 1 d .
H12A H 0.3984 0.3740 0.4391 0.039 Uiso 1 1 calc R
C13 C 0.3761(4) -0.0358(3) 0.3813(3) 0.0274(13) Uani 1 1 d .
C14 C 0.3707(4) -0.1161(3) 0.4001(3) 0.0269(13) Uani 1 1 d .
C15 C 0.4097(4) -0.1734(3) 0.3744(3) 0.0335(14) Uani 1 1 d .
H15A H 0.4408 -0.1606 0.3466 0.040 Uiso 1 1 calc R
C16 C 0.4021(4) -0.2493(3) 0.3902(3) 0.0338(14) Uani 1 1 d .
H16A H 0.4268 -0.2874 0.3719 0.041 Uiso 1 1 calc R
C17 C 0.3589(4) -0.2689(3) 0.4323(3) 0.0361(15) Uani 1 1 d .
C18 C 0.3171(4) -0.2126(3) 0.4570(3) 0.0361(15) Uani 1 1 d .
H18A H 0.2847 -0.2263 0.4836 0.043 Uiso 1 1 calc R
C19 C 0.3240(4) -0.1364(3) 0.4418(3) 0.0325(14) Uani 1 1 d .
H19A H 0.2976 -0.0987 0.4592 0.039 Uiso 1 1 calc R
C20 C 0.4497(4) 0.5106(3) 0.3903(3) 0.0346(15) Uani 1 1 d .
C21 C 0.5282(4) 0.4655(3) 0.3832(3) 0.0296(13) Uani 1 1 d .
C22 C 0.5727(4) 0.3798(3) 0.3193(3) 0.0351(14) Uani 1 1 d .
H22A H 0.5570 0.3492 0.2793 0.042 Uiso 1 1 calc R
C23 C 0.6647(4) 0.3826(3) 0.3679(3) 0.0435(16) Uani 1 1 d .
H23A H 0.7097 0.3530 0.3616 0.052 Uiso 1 1 calc R
C24 C 0.6892(4) 0.4297(3) 0.4258(3) 0.0428(16) Uani 1 1 d .
H24A H 0.7510 0.4330 0.4595 0.051 Uiso 1 1 calc R
C25 C 0.6191(4) 0.4722(3) 0.4328(3) 0.0401(15) Uani 1 1 d .
H25A H 0.6338 0.5052 0.4711 0.048 Uiso 1 1 calc R
C26 C 0.3868(4) 0.4586(3) 0.1202(3) 0.0316(14) Uani 1 1 d .
C27 C 0.3794(4) 0.5364(3) 0.1507(3) 0.0296(14) Uani 1 1 d .
C28 C 0.3486(4) 0.6035(3) 0.2337(3) 0.0382(15) Uani 1 1 d .
H28A H 0.3314 0.6036 0.2714 0.046 Uiso 1 1 calc R
C29 C 0.3628(4) 0.6725(3) 0.2086(3) 0.0458(17) Uani 1 1 d .
H29A H 0.3567 0.7183 0.2292 0.055 Uiso 1 1 calc R
C30 C 0.3866(4) 0.6720(3) 0.1518(3) 0.0449(17) Uani 1 1 d .
H30A H 0.3972 0.7178 0.1335 0.054 Uiso 1 1 calc R
C31 C 0.3943(4) 0.6030(3) 0.1226(3) 0.0369(15) Uani 1 1 d .
H31A H 0.4096 0.6018 0.0840 0.044 Uiso 1 1 calc R
C32 C 0.1537(4) 0.3277(3) 0.5192(3) 0.0435(16) Uani 1 1 d .
H32A H 0.1570 0.3800 0.5283 0.052 Uiso 1 1 calc R
C33 C 0.1537(4) 0.2774(3) 0.5718(3) 0.0451(16) Uani 1 1 d .
H33A H 0.1574 0.2965 0.6147 0.054 Uiso 1 1 calc R
C34 C 0.1485(4) 0.2013(3) 0.5600(3) 0.0381(15) Uani 1 1 d .
H34A H 0.1487 0.1673 0.5945 0.046 Uiso 1 1 calc R
C35 C 0.1426(4) 0.1744(3) 0.4947(3) 0.0274(13) Uani 1 1 d .
C36 C 0.1358(4) 0.0951(3) 0.4744(3) 0.0300(13) Uani 1 1 d .
C37 C 0.1336(4) 0.0709(3) 0.4109(3) 0.0330(14) Uani 1 1 d .
C38 C 0.1363(4) 0.1242(3) 0.3597(3) 0.0304(14) Uani 1 1 d .
C39 C 0.1324(4) 0.1029(3) 0.2944(3) 0.0417(16) Uani 1 1 d .
H39A H 0.1297 0.0514 0.2825 0.050 Uiso 1 1 calc R
C40 C 0.1324(4) 0.1573(3) 0.2478(3) 0.0450(17) Uani 1 1 d .
H40A H 0.1293 0.1437 0.2036 0.054 Uiso 1 1 calc R
C41 C 0.1372(4) 0.2331(3) 0.2674(3) 0.0406(16) Uani 1 1 d .
H41A H 0.1382 0.2698 0.2354 0.049 Uiso 1 1 calc R
C42 C 0.1398(4) 0.2031(3) 0.3758(3) 0.0285(13) Uani 1 1 d .
C43 C 0.1441(3) 0.2281(3) 0.4441(3) 0.0263(13) Uani 1 1 d .
C44 C 0.1224(4) -0.0301(3) 0.4649(3) 0.0314(14) Uani 1 1 d .
C45 C 0.1146(4) -0.1102(3) 0.4836(3) 0.0339(14) Uani 1 1 d .
C46 C 0.1491(4) -0.1348(3) 0.5533(3) 0.0348(14) Uani 1 1 d .
H46A H 0.1768 -0.0993 0.5896 0.042 Uiso 1 1 calc R
C47 C 0.1438(4) -0.2098(3) 0.5702(3) 0.0444(17) Uani 1 1 d .
H47A H 0.1673 -0.2246 0.6175 0.053 Uiso 1 1 calc R
C48 C 0.1038(4) -0.2638(3) 0.5173(3) 0.0350(15) Uani 1 1 d .
C49 C 0.0695(4) -0.2409(3) 0.4475(3) 0.0407(16) Uani 1 1 d .
H49A H 0.0422 -0.2767 0.4114 0.049 Uiso 1 1 calc R
C50 C 0.0755(4) -0.1653(3) 0.4307(3) 0.0367(15) Uani 1 1 d .
H50A H 0.0531 -0.1508 0.3833 0.044 Uiso 1 1 calc R
C51 C 0.1218(4) 0.4652(3) 0.2039(3) 0.0331(14) Uani 1 1 d .
C52 C 0.1167(4) 0.5418(3) 0.2356(3) 0.0328(14) Uani 1 1 d .
C53 C 0.1430(4) 0.6120(3) 0.3359(3) 0.0462(17) Uani 1 1 d .
H53A H 0.1597 0.6135 0.3845 0.055 Uiso 1 1 calc R
C54 C 0.1234(5) 0.6795(3) 0.2988(4) 0.0546(19) Uani 1 1 d .
H54A H 0.1284 0.7260 0.3219 0.066 Uiso 1 1 calc R
C55 C 0.0965(5) 0.6772(3) 0.2277(4) 0.0518(19) Uani 1 1 d .
H55A H 0.0807 0.7221 0.2012 0.062 Uiso 1 1 calc R
C56 C 0.0929(4) 0.6078(3) 0.1950(3) 0.0399(15) Uani 1 1 d .
H56A H 0.0747 0.6054 0.1462 0.048 Uiso 1 1 calc R
C57 C 0.0386(5) 0.5117(3) 0.4192(3) 0.0380(15) Uani 1 1 d .
C58 C -0.0292(4) 0.4620(3) 0.3613(3) 0.0312(14) Uani 1 1 d .
C59 C -0.0510(4) 0.3767(3) 0.2703(3) 0.0389(15) Uani 1 1 d .
H59A H -0.0261 0.3473 0.2451 0.047 Uiso 1 1 calc R
C60 C -0.1461(4) 0.3779(3) 0.2487(3) 0.0481(18) Uani 1 1 d .
H60A H -0.1847 0.3490 0.2096 0.058 Uiso 1 1 calc R
C61 C -0.1849(5) 0.4216(3) 0.2847(4) 0.0495(18) Uani 1 1 d .
H61A H -0.2492 0.4222 0.2714 0.059 Uiso 1 1 calc R
C62 C -0.1236(4) 0.4652(3) 0.3419(3) 0.0378(15) Uani 1 1 d .
H62A H -0.1471 0.4964 0.3668 0.045 Uiso 1 1 calc R
H9A H 0.385(4) -0.365(3) 0.447(3) 0.03(2) Uiso 1 1 d .

loop_
_atom_site_aniso_label
_atom_site_aniso_U_11
_atom_site_aniso_U_22
_atom_site_aniso_U_33
_atom_site_aniso_U_23
_atom_site_aniso_U_13
_atom_site_aniso_U_12
Pb1 0.03602(13) 0.02655(11) 0.03222(13) -0.00014(10) 0.01835(11) 0.00154(10)
Pb2 0.03693(14) 0.03520(13) 0.03485(14) 0.00105(11) 0.01695(11) 0.00226(10)
O1 0.048(3) 0.027(2) 0.042(3) -0.0007(19) 0.024(2) 0.0070(18)
O2 0.073(3) 0.031(2) 0.052(3) -0.015(2) 0.029(3) 0.003(2)
O3 0.073(3) 0.021(2) 0.042(3) -0.0010(19) 0.036(2) 0.0022(19)
O4 0.077(3) 0.040(2) 0.032(3) 0.001(2) 0.030(2) 0.004(2)
O5 0.073(3) 0.028(2) 0.039(3) 0.000(2) 0.033(2) 0.006(2)
O6 0.081(3) 0.045(2) 0.038(3) -0.004(2) 0.038(3) 0.004(2)
O7 0.049(3) 0.039(2) 0.035(3) -0.006(2) 0.015(2) -0.002(2)
O8 0.064(3) 0.037(2) 0.075(3) -0.020(2) 0.033(3) 0.002(2)
O9 0.069(4) 0.026(3) 0.078(4) 0.008(2) 0.047(3) 0.006(2)
O10 0.073(3) 0.023(2) 0.048(3) 0.003(2) 0.019(3) -0.006(2)
N1 0.044(3) 0.020(2) 0.023(3) 0.004(2) 0.017(2) 0.003(2)
N2 0.042(3) 0.019(2) 0.022(3) 0.002(2) 0.015(2) 0.006(2)
N3 0.037(3) 0.023(2) 0.029(3) 0.003(2) 0.016(2) 0.001(2)
N4 0.045(3) 0.026(2) 0.030(3) -0.004(2) 0.023(2) -0.001(2)
N5 0.048(3) 0.026(2) 0.024(3) -0.001(2) 0.018(2) 0.001(2)
N6 0.032(3) 0.025(2) 0.037(3) -0.003(2) 0.019(2) -0.003(2)
N7 0.046(3) 0.033(3) 0.029(3) 0.001(2) 0.024(2) 0.005(2)
N8 0.051(3) 0.022(2) 0.033(3) 0.004(2) 0.023(3) 0.001(2)
N9 0.042(3) 0.027(3) 0.033(3) -0.003(2) 0.019(2) 0.002(2)
N10 0.042(3) 0.028(2) 0.035(3) 0.005(2) 0.023(3) 0.003(2)
N11 0.048(3) 0.027(3) 0.043(3) -0.003(2) 0.026(3) -0.003(2)
N12 0.039(3) 0.022(2) 0.036(3) -0.001(2) 0.018(2) 0.001(2)
C1 0.068(4) 0.026(3) 0.035(4) 0.005(3) 0.031(3) 0.008(3)
C2 0.065(4) 0.030(3) 0.038(4) -0.001(3) 0.033(3) -0.001(3)
C3 0.057(4) 0.020(3) 0.032(3) 0.001(3) 0.021(3) 0.000(3)
C4 0.029(3) 0.024(3) 0.023(3) 0.000(2) 0.013(3) 0.001(2)
C5 0.031(3) 0.025(3) 0.024(3) 0.003(2) 0.012(3) -0.001(2)
C6 0.033(3) 0.018(3) 0.030(3) 0.004(3) 0.014(3) 0.000(2)
C7 0.027(3) 0.025(3) 0.026(3) 0.005(2) 0.015(3) 0.002(2)
C8 0.039(3) 0.028(3) 0.025(3) 0.004(3) 0.015(3) 0.000(2)
C9 0.026(3) 0.024(3) 0.022(3) 0.000(2) 0.011(3) 0.005(2)
C10 0.026(3) 0.022(3) 0.023(3) -0.002(2) 0.011(3) -0.002(2)
C11 0.055(4) 0.035(3) 0.020(3) -0.005(3) 0.014(3) 0.004(3)
C12 0.039(4) 0.024(3) 0.032(4) 0.000(3) 0.012(3) -0.002(2)
C13 0.030(3) 0.025(3) 0.028(3) 0.000(3) 0.014(3) 0.002(2)
C14 0.035(3) 0.025(3) 0.023(3) 0.003(2) 0.014(3) -0.001(2)
C15 0.045(4) 0.032(3) 0.031(4) 0.000(3) 0.024(3) 0.000(3)
C16 0.048(4) 0.026(3) 0.033(4) -0.003(3) 0.022(3) 0.006(3)
C17 0.045(4) 0.023(3) 0.043(4) 0.004(3) 0.022(3) -0.001(3)
C18 0.049(4) 0.032(3) 0.040(4) 0.006(3) 0.032(3) -0.002(3)
C19 0.039(4) 0.023(3) 0.040(4) -0.006(3) 0.022(3) 0.000(2)
C20 0.057(4) 0.025(3) 0.031(4) 0.007(3) 0.027(3) 0.004(3)
C21 0.046(4) 0.020(3) 0.028(3) 0.005(3) 0.020(3) -0.001(2)
C22 0.048(4) 0.025(3) 0.042(4) -0.006(3) 0.028(3) -0.002(3)
C23 0.037(4) 0.044(4) 0.053(5) 0.008(3) 0.023(4) 0.007(3)
C24 0.038(4) 0.048(4) 0.037(4) 0.008(3) 0.011(3) -0.002(3)
C25 0.055(4) 0.035(3) 0.031(4) -0.002(3) 0.018(3) 0.001(3)
C26 0.034(3) 0.027(3) 0.037(4) 0.003(3) 0.017(3) 0.003(2)
C27 0.031(3) 0.031(3) 0.022(3) 0.001(3) 0.006(3) 0.001(2)
C28 0.049(4) 0.038(3) 0.032(4) 0.001(3) 0.021(3) 0.007(3)
C29 0.061(5) 0.023(3) 0.046(4) -0.002(3) 0.015(4) 0.002(3)
C30 0.054(4) 0.026(3) 0.049(4) 0.009(3) 0.016(4) 0.002(3)
C31 0.049(4) 0.029(3) 0.032(3) 0.002(3) 0.017(3) -0.004(3)
C32 0.065(5) 0.029(3) 0.040(4) -0.003(3) 0.025(4) 0.000(3)
C33 0.071(5) 0.040(4) 0.037(4) -0.003(3) 0.034(4) -0.003(3)
C34 0.051(4) 0.036(3) 0.030(4) 0.004(3) 0.020(3) 0.002(3)
C35 0.030(3) 0.032(3) 0.022(3) 0.002(3) 0.013(3) 0.004(2)
C36 0.036(3) 0.022(3) 0.034(3) 0.007(3) 0.017(3) 0.003(2)
C37 0.041(4) 0.028(3) 0.034(4) 0.000(3) 0.019(3) 0.001(3)
C38 0.042(4) 0.023(3) 0.035(4) -0.001(3) 0.025(3) -0.001(2)
C39 0.064(4) 0.027(3) 0.045(4) -0.006(3) 0.035(4) -0.004(3)
C40 0.076(5) 0.038(4) 0.035(4) 0.000(3) 0.038(4) 0.001(3)
C41 0.060(4) 0.036(3) 0.035(4) 0.003(3) 0.028(3) 0.005(3)
C42 0.030(3) 0.028(3) 0.033(3) 0.006(3) 0.018(3) 0.004(2)
C43 0.025(3) 0.027(3) 0.029(3) 0.001(3) 0.014(3) 0.001(2)
C44 0.035(4) 0.033(3) 0.028(3) 0.003(3) 0.015(3) 0.004(3)
C45 0.040(4) 0.026(3) 0.043(4) -0.001(3) 0.024(3) 0.002(3)
C46 0.048(4) 0.030(3) 0.027(4) -0.003(3) 0.016(3) 0.000(3)
C47 0.057(4) 0.035(3) 0.036(4) 0.008(3) 0.015(3) 0.008(3)
C48 0.044(4) 0.024(3) 0.038(4) 0.000(3) 0.018(3) 0.002(3)
C49 0.060(4) 0.026(3) 0.036(4) -0.006(3) 0.020(3) -0.009(3)
C50 0.051(4) 0.035(3) 0.028(3) 0.004(3) 0.022(3) 0.002(3)
C51 0.037(4) 0.032(3) 0.036(4) -0.002(3) 0.020(3) 0.001(3)
C52 0.034(3) 0.032(3) 0.042(4) 0.001(3) 0.025(3) -0.002(3)
C53 0.061(4) 0.038(4) 0.043(4) -0.002(3) 0.026(4) -0.007(3)
C54 0.092(6) 0.025(3) 0.058(5) -0.006(3) 0.042(4) -0.005(3)
C55 0.069(5) 0.026(3) 0.069(5) 0.016(4) 0.038(4) 0.008(3)
C56 0.047(4) 0.037(3) 0.043(4) 0.006(3) 0.027(3) 0.006(3)
C57 0.057(4) 0.029(3) 0.037(4) 0.004(3) 0.029(4) -0.008(3)
C58 0.040(4) 0.023(3) 0.037(4) 0.001(3) 0.023(3) 0.000(3)
C59 0.040(4) 0.037(3) 0.037(4) -0.001(3) 0.013(3) 0.001(3)
C60 0.037(4) 0.051(4) 0.042(4) 0.007(3) 0.003(3) -0.009(3)
C61 0.043(4) 0.050(4) 0.054(5) 0.016(4) 0.019(4) 0.008(3)
C62 0.046(4) 0.038(3) 0.037(4) 0.012(3) 0.025(3) 0.011(3)

loop_
_atom_type_symbol
_atom_type_description
_atom_type_scat_dispersion_real
_atom_type_scat_dispersion_imag
_atom_type_scat_source
C C 0.0033 0.0016 'International Tables Vol C Tables 4.2.6.8 and 6.1.1.4'
H H 0.0000 0.0000 'International Tables Vol C Tables 4.2.6.8 and 6.1.1.4'
N N 0.0061 0.0033 'International Tables Vol C Tables 4.2.6.8 and 6.1.1.4'
O O 0.0106 0.0060 'International Tables Vol C Tables 4.2.6.8 and 6.1.1.4'
Pb Pb -3.3944 10.1111 'International Tables Vol C Tables 4.2.6.8 and 6.1.1.4'

loop_
_geom_angle_atom_site_label_1
_geom_angle_atom_site_label_2
_geom_angle_atom_site_label_3
_geom_angle
O3 Pb1 N6 83.56(14)
O3 Pb1 O1 132.93(12)
N6 Pb1 O1 67.09(14)
O3 Pb1 N5 64.78(12)
N6 Pb1 N5 80.88(13)
O1 Pb1 N5 74.51(13)
O3 Pb1 N1 75.22(12)
N6 Pb1 N1 86.05(13)
O1 Pb1 N1 134.28(12)
N5 Pb1 N1 138.95(14)
O3 Pb1 N2 129.80(12)
N6 Pb1 N2 73.23(13)
O1 Pb1 N2 77.00(11)
N5 Pb1 N2 147.18(13)
N1 Pb1 N2 59.62(12)
N12 Pb2 O5 80.22(15)
N12 Pb2 O7 67.44(14)
O5 Pb2 O7 132.41(12)
N12 Pb2 N11 79.02(14)
O5 Pb2 N11 64.47(13)
O7 Pb2 N11 75.48(14)
N12 Pb2 N9 80.05(14)
O5 Pb2 N9 129.60(12)
O7 Pb2 N9 79.11(13)
N11 Pb2 N9 151.77(14)
C20 O1 Pb1 118.5(4)
C26 O3 Pb1 124.5(3)
C51 O5 Pb2 124.1(3)
C57 O7 Pb2 117.2(4)
C1 N1 C10 118.7(4)
C1 N1 Pb1 119.9(3)
C10 N1 Pb1 119.3(3)
C12 N2 C9 116.7(4)
C12 N2 Pb1 122.1(3)
C9 N2 Pb1 118.8(3)
C13 N3 C5 104.5(4)
C13 N4 C6 106.6(4)
C28 N5 C27 118.0(5)
C28 N5 Pb1 127.2(4)
C27 N5 Pb1 114.8(3)
C22 N6 C21 118.2(5)
C22 N6 Pb1 123.0(4)
C21 N6 Pb1 118.4(4)
C36 N7 C44 106.7(4)
C44 N8 C37 104.2(5)
C32 N9 C43 118.1(5)
C32 N9 Pb2 118.3(4)
C43 N9 Pb2 123.1(4)
C41 N10 C42 117.3(5)
C52 N11 C53 118.7(5)
C52 N11 Pb2 115.9(4)
C53 N11 Pb2 125.4(4)
C58 N12 C59 118.9(5)
C58 N12 Pb2 118.2(4)
C59 N12 Pb2 122.9(4)
N1 C1 C2 122.9(5)
C3 C2 C1 119.3(6)
C2 C3 C4 119.8(5)
C3 C4 C5 123.8(5)
C3 C4 C10 118.1(5)
C5 C4 C10 118.0(5)
C6 C5 N3 110.4(5)
C6 C5 C4 121.9(5)
N3 C5 C4 127.7(5)
C5 C6 N4 105.9(4)
C5 C6 C7 122.5(5)
N4 C6 C7 131.7(5)
C8 C7 C9 118.7(4)
C8 C7 C6 124.4(5)
C9 C7 C6 116.9(5)
C11 C8 C7 117.9(5)
N2 C9 C7 122.1(5)
N2 C9 C10 116.6(5)
C7 C9 C10 121.3(4)
N1 C10 C4 121.1(5)
N1 C10 C9 119.4(4)
C4 C10 C9 119.4(5)
C8 C11 C12 120.2(5)
N2 C12 C11 124.5(5)
N3 C13 N4 112.5(4)
N3 C13 C14 123.9(5)
N4 C13 C14 123.5(5)
C15 C14 C19 119.2(5)
C15 C14 C13 120.0(5)
C19 C14 C13 120.8(5)
C16 C15 C14 120.0(5)
C17 C16 C15 120.8(5)
O9 C17 C16 123.3(5)
O9 C17 C18 116.7(5)
C16 C17 C18 120.0(5)
C19 C18 C17 120.0(5)
C18 C19 C14 119.9(5)
O2 C20 O1 127.3(6)
O2 C20 C21 116.4(6)
O1 C20 C21 116.3(5)
N6 C21 C25 121.6(5)
N6 C21 C20 117.3(5)
C25 C21 C20 121.1(5)
N6 C22 C23 123.1(5)
C24 C23 C22 118.9(6)
C23 C24 C25 118.1(6)
C21 C25 C24 120.1(6)
O4 C26 O3 126.6(5)
O4 C26 C27 116.4(5)
O3 C26 C27 117.0(5)
N5 C27 C31 121.8(5)
N5 C27 C26 116.7(5)
C31 C27 C26 121.5(5)
N5 C28 C29 123.5(6)
C28 C29 C30 117.9(6)
C31 C30 C29 119.3(5)
C27 C31 C30 119.5(6)
N9 C32 C33 123.5(5)
C34 C33 C32 119.7(6)
C33 C34 C35 118.8(6)
C34 C35 C43 118.8(5)
C34 C35 C36 125.0(5)
C43 C35 C36 116.2(5)
N7 C36 C37 106.0(4)
N7 C36 C35 130.9(5)
C37 C36 C35 123.1(5)
C36 C37 N8 110.7(5)
C36 C37 C38 121.3(5)
N8 C37 C38 127.9(5)
C39 C38 C42 118.4(5)
C39 C38 C37 123.5(5)
C42 C38 C37 118.0(5)
C40 C39 C38 120.0(5)
C39 C40 C41 118.4(6)
N10 C41 C40 124.6(6)
N10 C42 C38 121.3(5)
N10 C42 C43 118.4(5)
C38 C42 C43 120.2(5)
N9 C43 C35 121.1(5)
N9 C43 C42 117.8(5)
C35 C43 C42 121.1(5)
N8 C44 N7 112.5(5)
N8 C44 C45 124.3(5)
N7 C44 C45 123.2(5)
C46 C45 C50 117.4(5)
C46 C45 C44 122.1(5)
C50 C45 C44 120.4(5)
C47 C46 C45 121.8(5)
C46 C47 C48 120.4(6)
O10 C48 C49 124.1(5)
O10 C48 C47 116.9(5)
C49 C48 C47 119.0(5)
C48 C49 C50 120.4(5)
C49 C50 C45 121.0(5)
O6 C51 O5 125.7(5)
O6 C51 C52 117.3(5)
O5 C51 C52 116.8(5)
N11 C52 C56 121.1(5)
N11 C52 C51 117.3(5)
C56 C52 C51 121.5(5)
N11 C53 C54 122.6(6)
C55 C54 C53 118.8(6)
C54 C55 C56 119.5(6)
C55 C56 C52 119.1(6)
O8 C57 O7 126.0(6)
O8 C57 C58 116.3(6)
O7 C57 C58 117.8(5)
N12 C58 C62 121.6(5)
N12 C58 C57 116.4(5)
C62 C58 C57 122.0(5)
N12 C59 C60 121.7(6)
C59 C60 C61 120.3(6)
C60 C61 C62 117.2(6)
C58 C62 C61 120.2(6)

loop_
_geom_bond_atom_site_label_1
_geom_bond_atom_site_label_2
_geom_bond_distance
Pb1 O3 2.420(4)
Pb1 N6 2.430(4)
Pb1 O1 2.500(4)
Pb1 N5 2.641(4)
Pb1 N1 2.731(4)
Pb1 N2 2.777(4)
Pb2 N12 2.407(4)
Pb2 O5 2.448(4)
Pb2 O7 2.475(4)
Pb2 N11 2.617(4)
Pb2 N9 2.749(4)
O1 C20 1.266(6)
O2 C20 1.237(6)
O3 C26 1.265(6)
O4 C26 1.236(6)
O5 C51 1.269(6)
O6 C51 1.243(6)
O7 C57 1.258(7)
O8 C57 1.251(6)
O9 C17 1.359(6)
O10 C48 1.349(6)
N1 C1 1.332(7)
N1 C10 1.359(6)
N2 C12 1.332(7)
N2 C9 1.365(6)
N3 C13 1.330(6)
N3 C5 1.387(6)
N4 C13 1.366(6)
N4 C6 1.380(6)
N5 C28 1.336(6)
N5 C27 1.346(7)
N6 C22 1.338(6)
N6 C21 1.340(6)
N7 C36 1.366(6)
N7 C44 1.371(6)
N8 C44 1.322(7)
N8 C37 1.387(6)
N9 C32 1.317(7)
N9 C43 1.362(6)
N10 C41 1.328(7)
N10 C42 1.361(6)
N11 C52 1.333(7)
N11 C53 1.340(6)
N12 C58 1.345(6)
N12 C59 1.345(6)
C1 C2 1.381(7)
C2 C3 1.364(7)
C3 C4 1.388(7)
C4 C5 1.416(7)
C4 C10 1.417(6)
C5 C6 1.380(7)
C6 C7 1.417(6)
C7 C8 1.409(7)
C7 C9 1.412(7)
C8 C11 1.364(6)
C9 C10 1.459(7)
C11 C12 1.374(7)
C13 C14 1.468(7)
C14 C15 1.393(7)
C14 C19 1.398(7)
C15 C16 1.383(7)
C16 C17 1.360(8)
C17 C18 1.396(7)
C18 C19 1.381(7)
C20 C21 1.525(8)
C21 C25 1.370(7)
C22 C23 1.374(7)
C23 C24 1.372(8)
C24 C25 1.388(8)
C26 C27 1.524(7)
C27 C31 1.367(7)
C28 C29 1.368(7)
C29 C30 1.382(8)
C30 C31 1.378(7)
C32 C33 1.402(8)
C33 C34 1.348(7)
C34 C35 1.401(7)
C35 C43 1.417(7)
C35 C36 1.438(7)
C36 C37 1.374(7)
C37 C38 1.427(7)
C38 C39 1.382(7)
C38 C42 1.412(7)
C39 C40 1.358(7)
C40 C41 1.377(7)
C42 C43 1.459(7)
C44 C45 1.471(7)
C45 C46 1.382(7)
C45 C50 1.394(7)
C46 C47 1.368(7)
C47 C48 1.382(7)
C48 C49 1.376(7)
C49 C50 1.379(7)
C51 C52 1.510(7)
C52 C56 1.383(7)
C53 C54 1.370(7)
C54 C55 1.354(8)
C55 C56 1.379(7)
C57 C58 1.501(7)
C58 C62 1.367(7)
C59 C60 1.371(8)
C60 C61 1.380(9)
C61 C62 1.398(8)
